data_9001001
loop_
_publ_author_name
'Alexander, V. D.'
'Griffen, D. T.'
'Martin, T. J.'

_publ_section_title
;
 Crystal chemistry of some Fe- and Ti-poor dumortierites
 Sample: #7, BYU 12-5119, from Virgin Mtns., Nevada, USA
 O5y and O11x have been editted
;
_journal_name_full 'American Mineralogist'
_journal_page_first 786
_journal_page_last 794
_journal_volume 71
_journal_year 1986
_chemical_formula_sum 'Al6.84 B O18 Si3'
_chemical_name_mineral Dumortierite
_space_group_IT_number 62
_symmetry_space_group_name_Hall '-P 2n 2a'
_symmetry_space_group_name_H-M 'P m c n'
_cell_angle_alpha 90
_cell_angle_beta 90
_cell_angle_gamma 90
_cell_length_a 11.798
_cell_length_b 20.210
_cell_length_c 4.710
_cell_formula_units_Z 4
_cell_volume 1123.041
_database_code_amcsd 0001023
_exptl_crystal_density_diffrn 3.357
_cod_original_formula_sum 'Si3 Al6.84 B O18'
_cod_database_code 9001001

loop_
_space_group_symop_operation_xyz
x,y,z
1/2-x,y,z
1/2+x,-y,-z
1/2+x,1/2+y,1/2-z
1/2-x,1/2-y,1/2+z
x,1/2-y,1/2+z
-x,1/2+y,1/2-z
-x,-y,-z

loop_
_atom_site_aniso_label
_atom_site_aniso_U_11
_atom_site_aniso_U_22
_atom_site_aniso_U_33
_atom_site_aniso_U_12
_atom_site_aniso_U_13
_atom_site_aniso_U_23
Si1 0.00270 0.01020 0.00290 0.00000 0.00000 0.00010
Si2 0.00660 0.00560 0.00360 -0.00160 0.00000 0.00040
Al1 0.00500 0.00730 0.04920 0.00000 0.00000 -0.00020
Al2 0.00290 0.00450 0.00350 -0.00020 -0.00030 -0.00040
Al3 0.00360 0.00470 0.00290 -0.00010 0.00010 0.00000
Al4 0.00470 0.00630 0.00580 0.00140 -0.00010 -0.00110
B 0.00510 0.00530 0.00520 0.00000 0.00000 -0.00090
O1 0.00560 0.01310 0.00660 0.00000 0.00000 -0.00170
O2 0.01450 0.01840 0.01380 0.00000 0.00000 0.00470
O3 0.00570 0.01050 0.00550 0.00050 -0.00030 0.00030
O4 0.00770 0.01100 0.00670 -0.00180 -0.00070 0.00050
O5 0.00720 0.00880 0.00610 -0.00030 -0.00060 0.00020
O6 0.01000 0.01070 0.00770 -0.00170 0.00060 -0.00070
O7 0.01380 0.01580 0.01450 0.00060 -0.00420 0.00260
O8 0.00590 0.01010 0.01460 0.00000 0.00000 -0.00290
O9 0.00580 0.00960 0.00940 -0.00040 0.00040 -0.00190
O10 0.00820 0.01430 0.00730 0.00000 0.00000 -0.00160
O11 0.00460 0.00800 0.00490 0.00020 0.00000 -0.00020

loop_
_atom_site_label
_atom_site_fract_x
_atom_site_fract_y
_atom_site_fract_z
_atom_site_occupancy
Si1 0.75000 0.40530 0.08710 1.00000
Si2 0.52430 0.32830 0.58700 1.00000
Al1 0.75000 0.24980 0.39970 0.84000
Al2 0.61040 0.47250 0.55800 1.00000
Al3 0.49110 0.43110 0.05950 1.00000
Al4 0.35860 0.28910 0.05760 1.00000
B 0.25000 0.41600 0.22510 1.00000
O1 0.75000 0.45400 0.37710 1.00000
O2 0.75000 0.32650 0.14980 1.00000
O3 0.63940 0.42430 0.89630 1.00000
O4 0.43590 0.28270 0.40110 1.00000
O5 0.55000 0.39330 0.39630 1.00000
O6 0.45390 0.35020 0.88050 1.00000
O7 0.63850 0.28700 0.64770 1.00000
O8 0.25000 0.35050 0.16210 1.00000
O9 0.35110 0.44790 0.25480 1.00000
O10 0.25000 0.27240 0.76120 1.00000
O11 0.46640 0.48810 0.74990 1.00000

loop_
_cod_related_entry_id
_cod_related_entry_database
_cod_related_entry_code
1 AMCSD 0001023
